data_4125148
loop_
_publ_author_name
'Yuan, Shuai'
'Chen, Ying-Pin'
'Qin, Jun-Sheng'
'Lu, Weigang'
'Zou, Lanfang'
'Zhang, Qiang'
'Wang, Xuan'
'Sun, Xing'
'Zhou, Hong-Cai'

_publ_section_title
;
 Linker Installation: Engineering Pore Environment with Precisely Placed
 Functionalities in Zirconium MOFs.
;
_journal_issue 28
_journal_name_full 'Journal of the American Chemical Society'
_journal_page_first 8912
_journal_page_last 8919
_journal_paper_doi 10.1021/jacs.6b04501
_journal_volume 138
_journal_year 2016
_chemical_formula_moiety '[Zr6 O8] [C14 H8 O4]4*0.8 [C14 H8 O4] [C22 H16 O4]'
_chemical_formula_sum 'C80.8 H49.6 O28.8 Zr6'
_chemical_formula_weight 2028.52
_chemical_name_systematic
; 
 ? 
;
_space_group_IT_number 131
_symmetry_cell_setting tetragonal
_symmetry_space_group_name_Hall '-P 4c 2'
_symmetry_space_group_name_H-M 'P 42/m m c'
_atom_sites_solution_hydrogens geom
_atom_sites_solution_primary direct
_atom_sites_solution_secondary difmap
_audit_creation_method SHELXL-97
_cell_angle_alpha 90.00
_cell_angle_beta 90.00
_cell_angle_gamma 90.00
_cell_formula_units_Z 2
_cell_length_a 23.33(4)
_cell_length_b 23.332
_cell_length_c 19.07(3)
_cell_measurement_reflns_used 1172
_cell_measurement_temperature 110(2)
_cell_measurement_theta_max 13.7860
_cell_measurement_theta_min 2.2370
_cell_volume 10380(2)
_computing_cell_refinement 'SAINT+ ver. (Bruker, 2001)'
_computing_data_collection 'APEX2  (Bruker, 2008)'
_computing_data_reduction 'SAINT+ ver. (Bruker, 2001)'
_computing_molecular_graphics 'SHELXTL (Sheldrick, 2008)'
_computing_publication_material 'SHELXTL (Sheldrick, 2008)'
_computing_structure_refinement 'SHELXL-97 (Sheldrick, 2008)'
_computing_structure_solution 'SHELXS-97 (Sheldrick, 2008)'
_diffrn_ambient_temperature 110(2)
_diffrn_measured_fraction_theta_full 0.998
_diffrn_measured_fraction_theta_max 0.998
_diffrn_measurement_device_type 'Bruker SMART APEX II CCD area detector'
_diffrn_measurement_method 'phi and omega scans'
_diffrn_radiation_monochromator graphite
_diffrn_radiation_source 'fine-focus sealed tube'
_diffrn_radiation_type MoK\a
_diffrn_radiation_wavelength 0.71073
_diffrn_reflns_av_R_equivalents 0.3369
_diffrn_reflns_av_sigmaI/netI 0.2039
_diffrn_reflns_limit_h_max 28
_diffrn_reflns_limit_h_min -28
_diffrn_reflns_limit_k_max 28
_diffrn_reflns_limit_k_min -28
_diffrn_reflns_limit_l_max 23
_diffrn_reflns_limit_l_min -23
_diffrn_reflns_number 97194
_diffrn_reflns_theta_full 26.00
_diffrn_reflns_theta_max 26.00
_diffrn_reflns_theta_min 1.95
_exptl_absorpt_coefficient_mu 0.322
_exptl_absorpt_correction_T_max 0.9685
_exptl_absorpt_correction_T_min 0.9685
_exptl_absorpt_correction_type multi-scan
_exptl_absorpt_process_details 'SADABS (Sheldrick, 2008)'
_exptl_crystal_colour Colorless
_exptl_crystal_density_diffrn 0.649
_exptl_crystal_density_meas ?
_exptl_crystal_density_method 'not measured'
_exptl_crystal_description Block
_exptl_crystal_F_000 2010
_exptl_crystal_size_max 0.10
_exptl_crystal_size_mid 0.10
_exptl_crystal_size_min 0.10
_platon_squeeze_details
;
;
_refine_diff_density_max 1.265
_refine_diff_density_min -0.649
_refine_diff_density_rms 0.082
_refine_ls_extinction_method none
_refine_ls_goodness_of_fit_ref 1.004
_refine_ls_hydrogen_treatment constr
_refine_ls_matrix_type full
_refine_ls_number_parameters 102
_refine_ls_number_reflns 5531
_refine_ls_number_restraints 52
_refine_ls_restrained_S_all 1.012
_refine_ls_R_factor_all 0.2678
_refine_ls_R_factor_gt 0.1025
_refine_ls_shift/su_max 0.000
_refine_ls_shift/su_mean 0.000
_refine_ls_structure_factor_coef Fsqd
_refine_ls_weighting_details 'calc w=1/[\s^2^(Fo^2^)+(0.0300P)^2^+51.0000P] where P=(Fo^2^+2Fc^2^)/3'
_refine_ls_weighting_scheme calc
_refine_ls_wR_factor_gt 0.1844
_refine_ls_wR_factor_ref 0.2288
_reflns_number_gt 2254
_reflns_number_total 5531
_reflns_threshold_expression >2sigma(I)
_cod_data_source_file ja6b04501_si_002.cif
_cod_data_source_block Compound11
_cod_depositor_comments
;
The following automatic conversions were performed:

'_symmetry_cell_setting' value 'Tetragonal' changed to 'tetragonal'
according to
/usr/data/users/saulius/crontab/automatic-downloads/rss-feeds/ACS/lib/dictionaries/cif_core.dic
dictionary named 'cif_core.dic' version 2.4.2 from 2011-04-26.

'_exptl_crystal_density_meas' value 'not measured' was changed to '?'
- the value is perceived as not measured.

Automatic conversion script
Id: cif_fix_values 4268 2015-11-12 08:31:59Z antanas 

 Adding full bibliography for 4125130--4125148.cif.
;
_cod_original_cell_volume 10381(23)
_cod_original_sg_symbol_H-M P4(2)/mmc
_cod_original_formula_sum 'C80.80 H49.60 O28.80 Zr6'
_cod_database_code 4125148

loop_
_symmetry_equiv_pos_as_xyz
'x, y, z'
'-y, x, z+1/2'
'-x, -y, z'
'y, -x, z+1/2'
'x, -y, -z'
'-x, y, -z'
'y, x, -z+1/2'
'-y, -x, -z+1/2'
'-x, -y, -z'
'y, -x, -z-1/2'
'x, y, -z'
'-y, x, -z-1/2'
'-x, y, z'
'x, -y, z'
'-y, -x, z-1/2'
'y, x, z-1/2'

loop_
_atom_site_label
_atom_site_type_symbol
_atom_site_fract_x
_atom_site_fract_y
_atom_site_fract_z
_atom_site_U_iso_or_equiv
_atom_site_adp_type
_atom_site_occupancy
_atom_site_symmetry_multiplicity
_atom_site_calc_flag
_atom_site_refinement_flags
Zr1 Zr 0.5000 0.92473(5) 0.59232(7) 0.0569(4) Uani 1 2 d S
Zr2 Zr 0.39202(8) 1.0000 0.5000 0.0653(6) Uani 1 4 d S
O1S O 0.4508(5) 0.9249(4) 0.5000 0.126(4) Uani 1 2 d S
O2S O 0.4461(3) 1.0000 0.5913(5) 0.085(3) Uani 1 2 d S
O1 O 0.4187(3) 0.8890(3) 0.6373(4) 0.0862(19) Uani 0.80 1 d PD
O2 O 0.3440(3) 0.9396(3) 0.5741(4) 0.0862(19) Uani 0.80 1 d PD
C1 C 0.3657(3) 0.9012(3) 0.6193(5) 0.238(5) Uani 0.80 1 d PD
C2 C 0.3257(2) 0.8617(2) 0.6583(4) 0.238(5) Uani 0.80 1 d PD
C3 C 0.3476(3) 0.8162(3) 0.6971(5) 0.238(5) Uani 0.80 1 d PD
H3A H 0.3878 0.8101 0.6992 0.286 Uiso 0.80 1 calc PR
C4 C 0.3107(4) 0.7798(4) 0.7330(5) 0.238(5) Uani 0.80 1 d PD
H4A H 0.3257 0.7488 0.7596 0.286 Uiso 0.80 1 calc PR
C5 C 0.2518(4) 0.7888(4) 0.73004(15) 0.238(5) Uani 0.80 1 d PD
C6 C 0.2299(3) 0.8342(5) 0.6912(5) 0.238(5) Uani 0.80 1 d PD
H6A H 0.1897 0.8403 0.6891 0.286 Uiso 0.80 1 calc PR
C7 C 0.2668(2) 0.8706(4) 0.6553(6) 0.238(5) Uani 0.80 1 d PD
H7A H 0.2518 0.9016 0.6287 0.286 Uiso 0.80 1 calc PR
O11 O 0.5000 0.9501(4) 0.7033(5) 0.092(3) Uani 1 2 d S
C11 C 0.5000 1.0000 0.7354(3) 0.154(4) Uani 1 4 d SD
C12 C 0.5000 1.0000 0.8145(3) 0.154(4) Uani 1 4 d SD
C13 C 0.5000 0.94847(8) 0.8510(2) 0.154(4) Uani 1 2 d SD
H13A H 0.5000 0.9132 0.8261 0.184 Uiso 1 2 calc SR
C14 C 0.5000 0.94847(8) 0.9239(2) 0.154(4) Uani 1 2 d SD
H14A H 0.5000 0.9132 0.9487 0.184 Uiso 1 2 calc SR
C15 C 0.5000 1.0000 0.9604(2) 0.154(4) Uani 1 4 d SD
O21 O 0.5000 0.8331(3) 0.5588(4) 0.094(3) Uani 1 2 d SDU
C21 C 0.5000 0.8079(5) 0.5000 0.193(5) Uani 1 4 d SDU
C22 C 0.5000 0.7433(5) 0.5000 0.193(5) Uani 1 4 d SD
C23 C 0.5000 0.7136(4) 0.5625(6) 0.193(5) Uani 1 2 d SD
H23A H 0.5000 0.7340 0.6056 0.232 Uiso 1 2 calc SR
C24 C 0.5000 0.6538(4) 0.5628(6) 0.193(5) Uani 1 2 d SD
H24A H 0.5000 0.6335 0.6060 0.232 Uiso 1 2 calc SR
C25 C 0.5000 0.6241(4) 0.5000 0.193(5) Uani 1 4 d SD
C26 C 0.5000 0.5595(3) 0.5000 0.193(5) Uani 1 4 d SD
C27 C 0.55162(19) 0.52979(19) 0.5000 0.193(5) Uani 0.50 2 d SPD
C29 C 0.6071(4) 0.5628(8) 0.5000 0.193(5) Uani 0.50 2 d SPD
H29A H 0.6386 0.5364 0.5000 0.290 Uiso 0.50 2 d SPR
H29B H 0.6091 0.5865 0.4589 0.290 Uiso 0.25 1 d PR
H29C H 0.6091 0.5865 0.5411 0.290 Uiso 0.25 1 d PR
C28 C 0.4490(4) 0.5286(9) 0.5000 0.193(5) Uani 0.50 2 d SPD
H28A H 0.4134 0.5491 0.5000 0.232 Uiso 0.50 2 d SPR

loop_
_atom_site_aniso_label
_atom_site_aniso_U_11
_atom_site_aniso_U_22
_atom_site_aniso_U_33
_atom_site_aniso_U_23
_atom_site_aniso_U_13
_atom_site_aniso_U_12
Zr1 0.0828(10) 0.0242(6) 0.0637(8) 0.0030(7) 0.000 0.000
Zr2 0.0544(12) 0.0459(11) 0.0956(16) 0.000 0.000 0.000
O1S 0.215(12) 0.051(6) 0.112(8) 0.000 0.000 0.049(7)
O2S 0.078(6) 0.015(4) 0.161(8) 0.000 -0.017(6) 0.000
O1 0.119(5) 0.050(3) 0.089(4) 0.005(3) 0.043(4) -0.037(3)
O2 0.119(5) 0.050(3) 0.089(4) 0.005(3) 0.043(4) -0.037(3)
C1 0.173(8) 0.168(8) 0.374(13) 0.127(7) 0.070(9) -0.058(7)
C2 0.173(8) 0.168(8) 0.374(13) 0.127(7) 0.070(9) -0.058(7)
C3 0.173(8) 0.168(8) 0.374(13) 0.127(7) 0.070(9) -0.058(7)
C4 0.173(8) 0.168(8) 0.374(13) 0.127(7) 0.070(9) -0.058(7)
C5 0.173(8) 0.168(8) 0.374(13) 0.127(7) 0.070(9) -0.058(7)
C6 0.173(8) 0.168(8) 0.374(13) 0.127(7) 0.070(9) -0.058(7)
C7 0.173(8) 0.168(8) 0.374(13) 0.127(7) 0.070(9) -0.058(7)
O11 0.143(9) 0.058(6) 0.077(6) 0.010(5) 0.000 0.000
C11 0.312(13) 0.071(6) 0.077(7) 0.000 0.000 0.000
C12 0.312(13) 0.071(6) 0.077(7) 0.000 0.000 0.000
C13 0.312(13) 0.071(6) 0.077(7) 0.000 0.000 0.000
C14 0.312(13) 0.071(6) 0.077(7) 0.000 0.000 0.000
C15 0.312(13) 0.071(6) 0.077(7) 0.000 0.000 0.000
O21 0.101(7) 0.014(4) 0.167(9) 0.012(5) 0.000 0.000
C21 0.269(11) 0.040(5) 0.270(11) 0.000 0.000 0.000
C22 0.269(11) 0.040(5) 0.270(11) 0.000 0.000 0.000
C23 0.269(11) 0.040(5) 0.270(11) 0.000 0.000 0.000
C24 0.269(11) 0.040(5) 0.270(11) 0.000 0.000 0.000
C25 0.269(11) 0.040(5) 0.270(11) 0.000 0.000 0.000
C26 0.269(11) 0.040(5) 0.270(11) 0.000 0.000 0.000
C27 0.269(11) 0.040(5) 0.270(11) 0.000 0.000 0.000
C29 0.269(11) 0.040(5) 0.270(11) 0.000 0.000 0.000
C28 0.269(11) 0.040(5) 0.270(11) 0.000 0.000 0.000

loop_
_atom_type_symbol
_atom_type_description
_atom_type_scat_dispersion_real
_atom_type_scat_dispersion_imag
_atom_type_scat_source
Zr Zr -2.9673 0.5597 'International Tables Vol C Tables 4.2.6.8 and 6.1.1.4'
C C 0.0033 0.0016 'International Tables Vol C Tables 4.2.6.8 and 6.1.1.4'
O O 0.0106 0.0060 'International Tables Vol C Tables 4.2.6.8 and 6.1.1.4'
H H 0.0000 0.0000 'International Tables Vol C Tables 4.2.6.8 and 6.1.1.4'

loop_
_geom_angle_atom_site_label_1
_geom_angle_atom_site_label_2
_geom_angle_atom_site_label_3
_geom_angle
_geom_angle_site_symmetry_1
_geom_angle_site_symmetry_3
O1S Zr1 O1S 66.2(6) 13_655 .
O1S Zr1 O2S 70.9(3) 13_655 3_675
O1S Zr1 O2S 108.0(4) . 3_675
O1S Zr1 O2S 108.0(4) 13_655 .
O1S Zr1 O2S 70.9(3) . .
O2S Zr1 O2S 71.2(3) 3_675 .
O1S Zr1 O11 143.7(3) 13_655 .
O1S Zr1 O11 143.7(3) . .
O2S Zr1 O11 77.8(3) 3_675 .
O2S Zr1 O11 77.8(3) . .
O1S Zr1 O21 76.2(3) 13_655 .
O1S Zr1 O21 76.2(3) . .
O2S Zr1 O21 140.9(2) 3_675 .
O2S Zr1 O21 140.9(2) . .
O11 Zr1 O21 122.3(3) . .
O1S Zr1 O1 81.9(4) 13_655 13_655
O1S Zr1 O1 141.6(3) . 13_655
O2S Zr1 O1 79.2(3) 3_675 13_655
O2S Zr1 O1 143.0(3) . 13_655
O11 Zr1 O1 74.4(2) . 13_655
O21 Zr1 O1 75.7(2) . 13_655
O1S Zr1 O1 141.5(3) 13_655 .
O1S Zr1 O1 81.9(4) . .
O2S Zr1 O1 143.0(3) 3_675 .
O2S Zr1 O1 79.2(3) . .
O11 Zr1 O1 74.4(2) . .
O21 Zr1 O1 75.7(2) . .
O1 Zr1 O1 115.5(4) 13_655 .
O1S Zr1 Zr1 89.9(2) 13_655 3_675
O1S Zr1 Zr1 89.9(2) . 3_675
O2S Zr1 Zr1 35.62(17) 3_675 3_675
O2S Zr1 Zr1 35.62(17) . 3_675
O11 Zr1 Zr1 74.4(2) . 3_675
O21 Zr1 Zr1 163.3(2) . 3_675
O1 Zr1 Zr1 111.83(19) 13_655 3_675
O1 Zr1 Zr1 111.83(19) . 3_675
O1S Zr1 Zr1 33.1(3) 13_655 11_556
O1S Zr1 Zr1 33.1(3) . 11_556
O2S Zr1 Zr1 89.5(3) 3_675 11_556
O2S Zr1 Zr1 89.5(3) . 11_556
O11 Zr1 Zr1 164.4(2) . 11_556
O21 Zr1 Zr1 73.3(2) . 11_556
O1 Zr1 Zr1 112.5(2) 13_655 11_556
O1 Zr1 Zr1 112.5(2) . 11_556
Zr1 Zr1 Zr1 90.0 3_675 11_556
O1S Zr1 Zr2 36.3(2) 13_655 9_676
O1S Zr1 Zr2 88.4(3) . 9_676
O2S Zr1 Zr2 34.7(2) 3_675 9_676
O2S Zr1 Zr2 90.4(2) . 9_676
O11 Zr1 Zr2 110.19(15) . 9_676
O21 Zr1 Zr2 109.44(14) . 9_676
O1 Zr1 Zr2 76.9(2) 13_655 9_676
O1 Zr1 Zr2 167.6(2) . 9_676
Zr1 Zr1 Zr2 60.26(4) 3_675 9_676
Zr1 Zr1 Zr2 60.17(5) 11_556 9_676
O1S Zr1 Zr2 88.4(3) 13_655 .
O1S Zr1 Zr2 36.3(2) . .
O2S Zr1 Zr2 90.4(2) 3_675 .
O2S Zr1 Zr2 34.7(2) . .
O11 Zr1 Zr2 110.19(15) . .
O21 Zr1 Zr2 109.44(14) . .
O1 Zr1 Zr2 167.6(2) 13_655 .
O1 Zr1 Zr2 76.9(2) . .
Zr1 Zr1 Zr2 60.26(4) 3_675 .
Zr1 Zr1 Zr2 60.18(5) 11_556 .
Zr2 Zr1 Zr2 90.75(11) 9_676 .
O2S Zr2 O2S 108.1(5) . 11_556
O2S Zr2 O1S 68.8(2) . .
O2S Zr2 O1S 68.8(2) 11_556 .
O2S Zr2 O1S 68.8(2) . 5_576
O2S Zr2 O1S 68.8(2) 11_556 5_576
O1S Zr2 O1S 103.9(6) . 5_576
O2S Zr2 O2 77.7(3) . .
O2S Zr2 O2 141.94(18) 11_556 .
O1S Zr2 O2 79.5(3) . .
O1S Zr2 O2 141.87(19) 5_576 .
O2S Zr2 O2 141.95(18) . 11_556
O2S Zr2 O2 77.7(3) 11_556 11_556
O1S Zr2 O2 79.5(3) . 11_556
O1S Zr2 O2 141.87(19) 5_576 11_556
O2 Zr2 O2 76.3(4) . 11_556
O2S Zr2 O2 77.7(3) . 14_575
O2S Zr2 O2 141.95(18) 11_556 14_575
O1S Zr2 O2 141.87(19) . 14_575
O1S Zr2 O2 79.5(3) 5_576 14_575
O2 Zr2 O2 76.0(4) . 14_575
O2 Zr2 O2 121.3(4) 11_556 14_575
O2S Zr2 O2 141.95(18) . 5_576
O2S Zr2 O2 77.7(3) 11_556 5_576
O1S Zr2 O2 141.87(19) . 5_576
O1S Zr2 O2 79.5(3) 5_576 5_576
O2 Zr2 O2 121.3(4) . 5_576
O2 Zr2 O2 76.0(4) 11_556 5_576
O2 Zr2 O2 76.3(4) 14_575 5_576
O2S Zr2 Zr1 34.88(12) . 3_675
O2S Zr2 Zr1 89.1(2) 11_556 3_675
O1S Zr2 Zr1 87.3(3) . 3_675
O1S Zr2 Zr1 33.98(15) 5_576 3_675
O2 Zr2 Zr1 110.3(2) . 3_675
O2 Zr2 Zr1 164.0(2) 11_556 3_675
O2 Zr2 Zr1 74.7(2) 14_575 3_675
O2 Zr2 Zr1 110.51(19) 5_576 3_675
O2S Zr2 Zr1 89.1(2) . 9_676
O2S Zr2 Zr1 34.88(12) 11_556 9_676
O1S Zr2 Zr1 87.3(3) . 9_676
O1S Zr2 Zr1 33.98(15) 5_576 9_676
O2 Zr2 Zr1 164.0(2) . 9_676
O2 Zr2 Zr1 110.3(2) 11_556 9_676
O2 Zr2 Zr1 110.51(19) 14_575 9_676
O2 Zr2 Zr1 74.7(2) 5_576 9_676
Zr1 Zr2 Zr1 59.65(10) 3_675 9_676
O2S Zr2 Zr1 89.1(2) . 11_556
O2S Zr2 Zr1 34.88(12) 11_556 11_556
O1S Zr2 Zr1 33.98(15) . 11_556
O1S Zr2 Zr1 87.3(3) 5_576 11_556
O2 Zr2 Zr1 110.51(19) . 11_556
O2 Zr2 Zr1 74.7(2) 11_556 11_556
O2 Zr2 Zr1 164.0(2) 14_575 11_556
O2 Zr2 Zr1 110.3(2) 5_576 11_556
Zr1 Zr2 Zr1 89.25(11) 3_675 11_556
Zr1 Zr2 Zr1 59.48(7) 9_676 11_556
O2S Zr2 Zr1 34.88(12) . .
O2S Zr2 Zr1 89.1(2) 11_556 .
O1S Zr2 Zr1 33.98(15) . .
O1S Zr2 Zr1 87.3(3) 5_576 .
O2 Zr2 Zr1 74.7(2) . .
O2 Zr2 Zr1 110.51(19) 11_556 .
O2 Zr2 Zr1 110.3(2) 14_575 .
O2 Zr2 Zr1 164.0(2) 5_576 .
Zr1 Zr2 Zr1 59.49(7) 3_675 .
Zr1 Zr2 Zr1 89.25(11) 9_676 .
Zr1 Zr2 Zr1 59.65(10) 11_556 .
Zr1 O1S Zr1 113.8(6) . 11_556
Zr1 O1S Zr2 109.7(3) . .
Zr1 O1S Zr2 109.7(3) 11_556 .
Zr2 O2S Zr1 110.4(3) . 3_675
Zr2 O2S Zr1 110.4(3) . .
Zr1 O2S Zr1 108.8(3) 3_675 .
C1 O1 Zr1 127.9(4) . .
C1 O2 Zr2 128.5(5) . .
O1 C1 O2 131.9(5) . .
O1 C1 C2 108.6(4) . .
O2 C1 C2 119.4(5) . .
C3 C2 C7 119.95(10) . .
C3 C2 C1 120.1(2) . .
C7 C2 C1 119.9(2) . .
C4 C3 C2 120.02(11) . .
C4 C3 H3A 120.0 . .
C2 C3 H3A 120.0 . .
C3 C4 C5 120.02(11) . .
C3 C4 H4A 120.0 . .
C5 C4 H4A 120.0 . .
C6 C5 C4 119.96(8) . .
C6 C5 C5 120.4(3) . 8_666
C4 C5 C5 119.7(2) . 8_666
C7 C6 C5 120.01(13) . .
C7 C6 H6A 120.0 . .
C5 C6 H6A 120.0 . .
C6 C7 C2 120.03(12) . .
C6 C7 H7A 120.0 . .
C2 C7 H7A 120.0 . .
C11 O11 Zr1 133.4(6) . .
O11 C11 O11 124.5(9) . 3_675
O11 C11 C12 117.7(4) . .
O11 C11 C12 117.7(4) 3_675 .
C13 C12 C13 119.8(2) 3_675 .
C13 C12 C11 120.09(11) 3_675 .
C13 C12 C11 120.09(11) . .
C12 C13 C14 120.09(14) . .
C12 C13 H13A 120.0 . .
C14 C13 H13A 120.0 . .
C15 C14 C13 120.09(14) . .
C15 C14 H14A 120.0 . .
C13 C14 H14A 120.0 . .
C14 C15 C14 119.8(2) . 3_675
C14 C15 C15 120.09(11) . 5_577
C14 C15 C15 120.09(11) 3_675 5_577
C21 O21 Zr1 134.3(8) . .
O21 C21 O21 124.6(13) 11_556 .
O21 C21 C22 117.7(6) 11_556 .
O21 C21 C22 117.7(6) . .
C23 C22 C23 119.6(11) 11_556 .
C23 C22 C21 120.2(5) 11_556 .
C23 C22 C21 120.2(5) . .
C22 C23 C24 120.4(9) . .
C22 C23 H23A 119.8 . .
C24 C23 H23A 119.8 . .
C25 C24 C23 119.8(8) . .
C25 C24 H24A 120.1 . .
C23 C24 H24A 120.1 . .
C24 C25 C24 120.0(11) . 11_556
C24 C25 C26 120.0(5) . .
C24 C25 C26 120.0(5) 11_556 .
C28 C26 C28 117.5(16) 13_655 .
C28 C26 C27 118.8(9) 13_655 6_656
C28 C26 C27 1.3(9) . 6_656
C28 C26 C27 1.3(9) 13_655 .
C28 C26 C27 118.8(9) . .
C27 C26 C27 120.1(8) 6_656 .
C28 C26 C25 121.2(8) 13_655 .
C28 C26 C25 121.2(8) . .
C27 C26 C25 119.9(4) 6_656 .
C27 C26 C25 119.9(4) . .
C28 C27 C27 27(10) 13_655 5_566
C28 C27 C26 93(10) 13_655 .
C27 C27 C26 119.9(4) 5_566 .
C28 C27 C28 26(10) 13_655 9_666
C27 C27 C28 0.6(5) 5_566 9_666
C26 C27 C28 119.3(7) . 9_666
C28 C27 C29 147(10) 13_655 .
C27 C27 C29 120.8(7) 5_566 .
C26 C27 C29 119.3(8) . .
C28 C27 C29 121.4(10) 9_666 .
C28 C29 C27 0.6(6) 13_655 .
C28 C29 H29A 108.5 13_655 .
C27 C29 H29A 109.1 . .
C28 C29 H29B 110.0 13_655 .
C27 C29 H29B 109.6 . .
H29A C29 H29B 109.5 . .
C28 C29 H29C 110.0 13_655 .
C27 C29 H29C 109.6 . .
H29A C29 H29C 109.5 . .
H29B C29 H29C 109.5 . .
C27 C28 C26 85(10) 6_656 .
C27 C28 C27 153(10) 6_656 9_666
C26 C28 C27 121.8(12) . 9_666
C27 C28 C28 153(10) 6_656 5_566
C26 C28 C28 121.2(8) . 5_566
C27 C28 C28 0.6(5) 9_666 5_566
C27 C28 C29 32(10) 6_656 13_655
C26 C28 C29 117.3(15) . 13_655
C27 C28 C29 120.8(9) 9_666 13_655
C28 C28 C29 121.4(9) 5_566 13_655
C27 C28 H28A 33.4 6_656 .
C26 C28 H28A 118.8 . .
C27 C28 H28A 119.4 9_666 .
C28 C28 H28A 120.0 5_566 .
C29 C28 H28A 1.4 13_655 .

loop_
_geom_bond_atom_site_label_1
_geom_bond_atom_site_label_2
_geom_bond_distance
_geom_bond_site_symmetry_2
Zr1 O1S 2.102(7) 13_655
Zr1 O1S 2.102(7) .
Zr1 O2S 2.160(5) 3_675
Zr1 O2S 2.160(5) .
Zr1 O11 2.198(9) .
Zr1 O21 2.231(6) .
Zr1 O1 2.243(7) 13_655
Zr1 O1 2.243(7) .
Zr1 Zr1 3.512(2) 3_675
Zr1 Zr1 3.521(6) 11_556
Zr1 Zr2 3.540(4) 9_676
Zr1 Zr2 3.540(4) .
Zr2 O2S 2.150(10) .
Zr2 O2S 2.150(10) 11_556
Zr2 O1S 2.225(9) .
Zr2 O1S 2.225(9) 5_576
Zr2 O2 2.289(6) .
Zr2 O2 2.289(6) 11_556
Zr2 O2 2.289(6) 14_575
Zr2 O2 2.289(6) 5_576
Zr2 Zr1 3.540(4) 3_675
Zr2 Zr1 3.540(4) 9_676
Zr2 Zr1 3.540(4) 11_556
O1S Zr1 2.102(7) 11_556
O2S Zr1 2.160(5) 3_675
O1 C1 1.315(4) .
O2 C1 1.342(5) .
C1 C2 1.5085(15) .
C2 C3 1.3903(11) .
C2 C7 1.390(2) .
C3 C4 1.3902(13) .
C3 H3A 0.9500 .
C4 C5 1.390(2) .
C4 H4A 0.9500 .
C5 C6 1.3904(11) .
C5 C5 1.540(8) 8_666
C6 C7 1.3901(14) .
C6 H6A 0.9500 .
C7 H7A 0.9500 .
O11 C11 1.314(9) .
C11 O11 1.314(9) 3_675
C11 C12 1.507(4) .
C12 C13 1.3896(12) 3_675
C12 C13 1.3897(11) .
C13 C14 1.390(2) .
C13 H13A 0.9500 .
C14 C15 1.3896(12) .
C14 H14A 0.9500 .
C15 C14 1.3896(12) 3_675
C15 C15 1.510(9) 5_577
O21 C21 1.266(5) .
C21 O21 1.266(5) 11_556
C21 C22 1.507(3) .
C22 C23 1.379(8) 11_556
C22 C23 1.379(8) .
C23 C24 1.396(7) .
C23 H23A 0.9500 .
C24 C25 1.383(9) .
C24 H24A 0.9500 .
C25 C24 1.383(9) 11_556
C25 C26 1.508(5) .
C26 C28 1.392(9) 13_655
C26 C28 1.392(9) .
C26 C27 1.390(5) 6_656
C26 C27 1.390(5) .
C27 C28 0.03(2) 13_655
C27 C27 1.390(9) 5_566
C27 C28 1.36(2) 9_666
C27 C29 1.507(5) .
C29 C28 1.534(19) 13_655
C29 H29A 0.9601 .
C29 H29B 0.9599 .
C29 H29C 0.9599 .
C28 C27 0.03(2) 6_656
C28 C27 1.36(2) 9_666
C28 C28 1.33(4) 5_566
C28 C29 1.534(19) 13_655
C28 H28A 0.9600 .

loop_
_geom_torsion_atom_site_label_1
_geom_torsion_atom_site_label_2
_geom_torsion_atom_site_label_3
_geom_torsion_atom_site_label_4
_geom_torsion
_geom_torsion_site_symmetry_1
_geom_torsion_site_symmetry_4
O1S Zr1 Zr2 O2S -125.8(4) 13_655 .
O1S Zr1 Zr2 O2S -175.8(6) . .
O2S Zr1 Zr2 O2S -54.9(3) 3_675 .
O11 Zr1 Zr2 O2S 22.3(4) . .
O21 Zr1 Zr2 O2S 159.5(4) . .
O1 Zr1 Zr2 O2S -87.7(10) 13_655 .
O1 Zr1 Zr2 O2S 90.0(4) . .
Zr1 Zr1 Zr2 O2S -35.0(4) 3_675 .
Zr1 Zr1 Zr2 O2S -144.1(4) 11_556 .
Zr2 Zr1 Zr2 O2S -89.6(4) 9_676 .
O1S Zr1 Zr2 O2S -1.3(3) 13_655 11_556
O1S Zr1 Zr2 O2S -51.3(5) . 11_556
O2S Zr1 Zr2 O2S 69.6(3) 3_675 11_556
O2S Zr1 Zr2 O2S 124.5(5) . 11_556
O11 Zr1 Zr2 O2S 146.8(2) . 11_556
O21 Zr1 Zr2 O2S -76.1(2) . 11_556
O1 Zr1 Zr2 O2S 36.7(9) 13_655 11_556
O1 Zr1 Zr2 O2S -145.5(2) . 11_556
Zr1 Zr1 Zr2 O2S 89.51(14) 3_675 11_556
Zr1 Zr1 Zr2 O2S -19.61(12) 11_556 11_556
Zr2 Zr1 Zr2 O2S 34.89(12) 9_676 11_556
O1S Zr1 Zr2 O1S 50.0(5) 13_655 .
O2S Zr1 Zr2 O1S 120.9(6) 3_675 .
O2S Zr1 Zr2 O1S 175.8(6) . .
O11 Zr1 Zr2 O1S -161.9(5) . .
O21 Zr1 Zr2 O1S -24.7(5) . .
O1 Zr1 Zr2 O1S 88.1(10) 13_655 .
O1 Zr1 Zr2 O1S -94.2(5) . .
Zr1 Zr1 Zr2 O1S 140.8(5) 3_675 .
Zr1 Zr1 Zr2 O1S 31.7(5) 11_556 .
Zr2 Zr1 Zr2 O1S 86.2(5) 9_676 .
O1S Zr1 Zr2 O1S -70.1(3) 13_655 5_576
O1S Zr1 Zr2 O1S -120.2(7) . 5_576
O2S Zr1 Zr2 O1S 0.8(3) 3_675 5_576
O2S Zr1 Zr2 O1S 55.6(4) . 5_576
O11 Zr1 Zr2 O1S 77.9(2) . 5_576
O21 Zr1 Zr2 O1S -144.9(2) . 5_576
O1 Zr1 Zr2 O1S -32.1(9) 13_655 5_576
O1 Zr1 Zr2 O1S 145.7(2) . 5_576
Zr1 Zr1 Zr2 O1S 20.69(16) 3_675 5_576
Zr1 Zr1 Zr2 O1S -88.43(16) 11_556 5_576
Zr2 Zr1 Zr2 O1S -33.94(16) 9_676 5_576
O1S Zr1 Zr2 O2 143.8(3) 13_655 .
O1S Zr1 Zr2 O2 93.8(5) . .
O2S Zr1 Zr2 O2 -145.3(3) 3_675 .
O2S Zr1 Zr2 O2 -90.4(4) . .
O11 Zr1 Zr2 O2 -68.1(3) . .
O21 Zr1 Zr2 O2 69.1(3) . .
O1 Zr1 Zr2 O2 -178.1(9) 13_655 .
O1 Zr1 Zr2 O2 -0.4(3) . .
Zr1 Zr1 Zr2 O2 -125.4(2) 3_675 .
Zr1 Zr1 Zr2 O2 125.52(19) 11_556 .
Zr2 Zr1 Zr2 O2 -179.98(19) 9_676 .
O1S Zr1 Zr2 O2 75.2(3) 13_655 11_556
O1S Zr1 Zr2 O2 25.2(5) . 11_556
O2S Zr1 Zr2 O2 146.1(3) 3_675 11_556
O2S Zr1 Zr2 O2 -159.0(4) . 11_556
O11 Zr1 Zr2 O2 -136.7(3) . 11_556
O21 Zr1 Zr2 O2 0.5(3) . 11_556
O1 Zr1 Zr2 O2 113.3(9) 13_655 11_556
O1 Zr1 Zr2 O2 -69.0(3) . 11_556
Zr1 Zr1 Zr2 O2 166.1(2) 3_675 11_556
Zr1 Zr1 Zr2 O2 56.9(2) 11_556 11_556
Zr2 Zr1 Zr2 O2 111.4(2) 9_676 11_556
O1S Zr1 Zr2 O2 -147.8(3) 13_655 14_575
O1S Zr1 Zr2 O2 162.1(5) . 14_575
O2S Zr1 Zr2 O2 -77.0(3) 3_675 14_575
O2S Zr1 Zr2 O2 -22.1(4) . 14_575
O11 Zr1 Zr2 O2 0.2(3) . 14_575
O21 Zr1 Zr2 O2 137.4(3) . 14_575
O1 Zr1 Zr2 O2 -109.8(9) 13_655 14_575
O1 Zr1 Zr2 O2 67.9(3) . 14_575
Zr1 Zr1 Zr2 O2 -57.0(2) 3_675 14_575
Zr1 Zr1 Zr2 O2 -166.1(2) 11_556 14_575
Zr2 Zr1 Zr2 O2 -111.6(2) 9_676 14_575
O1S Zr1 Zr2 O2 -36.1(7) 13_655 5_576
O1S Zr1 Zr2 O2 -86.1(8) . 5_576
O2S Zr1 Zr2 O2 34.8(7) 3_675 5_576
O2S Zr1 Zr2 O2 89.7(8) . 5_576
O11 Zr1 Zr2 O2 111.9(7) . 5_576
O21 Zr1 Zr2 O2 -110.9(7) . 5_576
O1 Zr1 Zr2 O2 1.9(11) 13_655 5_576
O1 Zr1 Zr2 O2 179.7(7) . 5_576
Zr1 Zr1 Zr2 O2 54.7(7) 3_675 5_576
Zr1 Zr1 Zr2 O2 -54.4(7) 11_556 5_576
Zr2 Zr1 Zr2 O2 0.1(7) 9_676 5_576
O1S Zr1 Zr2 Zr1 -90.8(2) 13_655 3_675
O1S Zr1 Zr2 Zr1 -140.8(5) . 3_675
O2S Zr1 Zr2 Zr1 -19.9(2) 3_675 3_675
O2S Zr1 Zr2 Zr1 35.0(4) . 3_675
O11 Zr1 Zr2 Zr1 57.24(18) . 3_675
O21 Zr1 Zr2 Zr1 -165.58(16) . 3_675
O1 Zr1 Zr2 Zr1 -52.8(9) 13_655 3_675
O1 Zr1 Zr2 Zr1 125.0(2) . 3_675
Zr1 Zr1 Zr2 Zr1 -109.12(5) 11_556 3_675
Zr2 Zr1 Zr2 Zr1 -54.63(6) 9_676 3_675
O1S Zr1 Zr2 Zr1 -36.2(2) 13_655 9_676
O1S Zr1 Zr2 Zr1 -86.2(5) . 9_676
O2S Zr1 Zr2 Zr1 34.7(2) 3_675 9_676
O2S Zr1 Zr2 Zr1 89.6(4) . 9_676
O11 Zr1 Zr2 Zr1 111.87(18) . 9_676
O21 Zr1 Zr2 Zr1 -110.95(18) . 9_676
O1 Zr1 Zr2 Zr1 1.9(9) 13_655 9_676
O1 Zr1 Zr2 Zr1 179.6(2) . 9_676
Zr1 Zr1 Zr2 Zr1 54.63(6) 3_675 9_676
Zr1 Zr1 Zr2 Zr1 -54.49(5) 11_556 9_676
Zr2 Zr1 Zr2 Zr1 0.0 9_676 9_676
O1S Zr1 Zr2 Zr1 18.3(2) 13_655 11_556
O1S Zr1 Zr2 Zr1 -31.7(5) . 11_556
O2S Zr1 Zr2 Zr1 89.2(2) 3_675 11_556
O2S Zr1 Zr2 Zr1 144.1(4) . 11_556
O11 Zr1 Zr2 Zr1 166.36(17) . 11_556
O21 Zr1 Zr2 Zr1 -56.46(17) . 11_556
O1 Zr1 Zr2 Zr1 56.4(9) 13_655 11_556
O1 Zr1 Zr2 Zr1 -125.9(2) . 11_556
Zr1 Zr1 Zr2 Zr1 109.12(5) 3_675 11_556
Zr2 Zr1 Zr2 Zr1 54.49(5) 9_676 11_556
O1S Zr1 O1S Zr1 0.2(5) 13_655 11_556
O2S Zr1 O1S Zr1 58.9(5) 3_675 11_556
O2S Zr1 O1S Zr1 120.9(5) . 11_556
O11 Zr1 O1S Zr1 152.9(4) . 11_556
O21 Zr1 O1S Zr1 -80.6(4) . 11_556
O1 Zr1 O1S Zr1 -36.4(8) 13_655 11_556
O1 Zr1 O1S Zr1 -157.8(4) . 11_556
Zr1 Zr1 O1S Zr1 90.1(4) 3_675 11_556
Zr2 Zr1 O1S Zr1 29.9(4) 9_676 11_556
Zr2 Zr1 O1S Zr1 123.4(7) . 11_556
O1S Zr1 O1S Zr2 -123.2(3) 13_655 .
O2S Zr1 O1S Zr2 -64.4(5) 3_675 .
O2S Zr1 O1S Zr2 -2.5(4) . .
O11 Zr1 O1S Zr2 29.5(8) . .
O21 Zr1 O1S Zr2 156.0(5) . .
O1 Zr1 O1S Zr2 -159.8(3) 13_655 .
O1 Zr1 O1S Zr2 78.8(4) . .
Zr1 Zr1 O1S Zr2 -33.2(4) 3_675 .
Zr1 Zr1 O1S Zr2 -123.4(7) 11_556 .
Zr2 Zr1 O1S Zr2 -93.5(4) 9_676 .
O2S Zr2 O1S Zr1 2.6(4) . .
O2S Zr2 O1S Zr1 123.1(6) 11_556 .
O1S Zr2 O1S Zr1 62.9(4) 5_576 .
O2 Zr2 O1S Zr1 -78.2(4) . .
O2 Zr2 O1S Zr1 -156.0(5) 11_556 .
O2 Zr2 O1S Zr1 -27.8(9) 14_575 .
O2 Zr2 O1S Zr1 153.5(3) 5_576 .
Zr1 Zr2 O1S Zr1 33.0(4) 3_675 .
Zr1 Zr2 O1S Zr1 92.7(4) 9_676 .
Zr1 Zr2 O1S Zr1 125.7(8) 11_556 .
O2S Zr2 O1S Zr1 -123.1(6) . 11_556
O2S Zr2 O1S Zr1 -2.6(4) 11_556 11_556
O1S Zr2 O1S Zr1 -62.9(4) 5_576 11_556
O2 Zr2 O1S Zr1 156.0(5) . 11_556
O2 Zr2 O1S Zr1 78.2(4) 11_556 11_556
O2 Zr2 O1S Zr1 -153.5(3) 14_575 11_556
O2 Zr2 O1S Zr1 27.8(9) 5_576 11_556
Zr1 Zr2 O1S Zr1 -92.7(4) 3_675 11_556
Zr1 Zr2 O1S Zr1 -33.0(4) 9_676 11_556
Zr1 Zr2 O1S Zr1 -125.7(8) . 11_556
O2S Zr2 O2S Zr1 60.2(3) 11_556 3_675
O1S Zr2 O2S Zr1 117.8(5) . 3_675
O1S Zr2 O2S Zr1 2.5(4) 5_576 3_675
O2 Zr2 O2S Zr1 -158.9(4) . 3_675
O2 Zr2 O2S Zr1 153.4(3) 11_556 3_675
O2 Zr2 O2S Zr1 -80.8(3) 14_575 3_675
O2 Zr2 O2S Zr1 -33.0(7) 5_576 3_675
Zr1 Zr2 O2S Zr1 30.4(3) 9_676 3_675
Zr1 Zr2 O2S Zr1 89.9(3) 11_556 3_675
Zr1 Zr2 O2S Zr1 120.3(6) . 3_675
O2S Zr2 O2S Zr1 -60.2(3) 11_556 .
O1S Zr2 O2S Zr1 -2.5(4) . .
O1S Zr2 O2S Zr1 -117.8(5) 5_576 .
O2 Zr2 O2S Zr1 80.8(3) . .
O2 Zr2 O2S Zr1 33.0(7) 11_556 .
O2 Zr2 O2S Zr1 158.9(4) 14_575 .
O2 Zr2 O2S Zr1 -153.4(3) 5_576 .
Zr1 Zr2 O2S Zr1 -120.3(6) 3_675 .
Zr1 Zr2 O2S Zr1 -89.9(3) 9_676 .
Zr1 Zr2 O2S Zr1 -30.4(3) 11_556 .
O1S Zr1 O2S Zr2 58.5(4) 13_655 .
O1S Zr1 O2S Zr2 2.6(4) . .
O2S Zr1 O2S Zr2 120.2(2) 3_675 .
O11 Zr1 O2S Zr2 -158.6(4) . .
O21 Zr1 O2S Zr2 -31.6(7) . .
O1 Zr1 O2S Zr2 159.1(4) 13_655 .
O1 Zr1 O2S Zr2 -82.4(4) . .
Zr1 Zr1 O2S Zr2 121.3(6) 3_675 .
Zr1 Zr1 O2S Zr2 30.6(3) 11_556 .
Zr2 Zr1 O2S Zr2 90.8(3) 9_676 .
O1S Zr1 O2S Zr1 -62.8(5) 13_655 3_675
O1S Zr1 O2S Zr1 -118.7(5) . 3_675
O2S Zr1 O2S Zr1 -1.1(6) 3_675 3_675
O11 Zr1 O2S Zr1 80.0(4) . 3_675
O21 Zr1 O2S Zr1 -153.0(3) . 3_675
O1 Zr1 O2S Zr1 37.8(8) 13_655 3_675
O1 Zr1 O2S Zr1 156.2(5) . 3_675
Zr1 Zr1 O2S Zr1 -90.7(4) 11_556 3_675
Zr2 Zr1 O2S Zr1 -30.6(4) 9_676 3_675
Zr2 Zr1 O2S Zr1 -121.3(6) . 3_675
O1S Zr1 O1 C1 -67.6(11) 13_655 .
O1S Zr1 O1 C1 -34.1(9) . .
O2S Zr1 O1 C1 75.1(10) 3_675 .
O2S Zr1 O1 C1 37.9(9) . .
O11 Zr1 O1 C1 118.1(9) . .
O21 Zr1 O1 C1 -111.9(9) . .
O1 Zr1 O1 C1 -178.1(7) 13_655 .
Zr1 Zr1 O1 C1 52.5(9) 3_675 .
Zr1 Zr1 O1 C1 -47.1(9) 11_556 .
Zr2 Zr1 O1 C1 4.4(16) 9_676 .
Zr2 Zr1 O1 C1 2.4(8) . .
O2S Zr2 O2 C1 -37.2(8) . .
O2S Zr2 O2 C1 66.6(10) 11_556 .
O1S Zr2 O2 C1 33.2(8) . .
O1S Zr2 O2 C1 -66.0(10) 5_576 .
O2 Zr2 O2 C1 114.8(8) 11_556 .
O2 Zr2 O2 C1 -117.4(8) 14_575 .
O2 Zr2 O2 C1 178.6(9) 5_576 .
Zr1 Zr2 O2 C1 -49.9(8) 3_675 .
Zr1 Zr2 O2 C1 -1.5(13) 9_676 .
Zr1 Zr2 O2 C1 47.2(8) 11_556 .
Zr1 Zr2 O2 C1 -1.4(8) . .
Zr1 O1 C1 O2 -4.9(17) . .
Zr1 O1 C1 C2 173.5(4) . .
Zr2 O2 C1 O1 4.2(17) . .
Zr2 O2 C1 C2 -174.1(3) . .
O1 C1 C2 C3 -8.2(8) . .
O2 C1 C2 C3 170.5(9) . .
O1 C1 C2 C7 171.8(8) . .
O2 C1 C2 C7 -9.5(9) . .
C7 C2 C3 C4 0.00(4) . .
C1 C2 C3 C4 180.00(3) . .
C2 C3 C4 C5 0.00(6) . .
C3 C4 C5 C6 0.00(8) . .
C3 C4 C5 C5 180.00(4) . 8_666
C4 C5 C6 C7 0.00(8) . .
C5 C5 C6 C7 180.00(5) 8_666 .
C5 C6 C7 C2 0.00(8) . .
C3 C2 C7 C6 0.00(6) . .
C1 C2 C7 C6 180.00(4) . .
O1S Zr1 O11 C11 67.4(6) 13_655 .
O1S Zr1 O11 C11 -67.4(6) . .
O2S Zr1 O11 C11 36.56(19) 3_675 .
O2S Zr1 O11 C11 -36.56(18) . .
O21 Zr1 O11 C11 180.000(2) . .
O1 Zr1 O11 C11 118.6(2) 13_655 .
O1 Zr1 O11 C11 -118.6(2) . .
Zr1 Zr1 O11 C11 0.000(3) 3_675 .
Zr1 Zr1 O11 C11 0.000(8) 11_556 .
Zr2 Zr1 O11 C11 49.31(8) 9_676 .
Zr2 Zr1 O11 C11 -49.31(8) . .
Zr1 O11 C11 O11 0.000(3) . 3_675
Zr1 O11 C11 C12 180.000(3) . .
O11 C11 C12 C13 180.000(1) . 3_675
O11 C11 C12 C13 0.000(5) 3_675 3_675
O11 C11 C12 C13 0.000(5) . .
O11 C11 C12 C13 180.000(2) 3_675 .
C13 C12 C13 C14 0.000(2) 3_675 .
C11 C12 C13 C14 180.0 . .
C12 C13 C14 C15 0.000(5) . .
C13 C14 C15 C14 0.000(2) . 3_675
C13 C14 C15 C15 180.000(1) . 5_577
O1S Zr1 O21 C21 -34.2(3) 13_655 .
O1S Zr1 O21 C21 34.2(3) . .
O2S Zr1 O21 C21 -67.5(5) 3_675 .
O2S Zr1 O21 C21 67.5(5) . .
O11 Zr1 O21 C21 180.000(4) . .
O1 Zr1 O21 C21 -119.2(2) 13_655 .
O1 Zr1 O21 C21 119.2(2) . .
Zr1 Zr1 O21 C21 0.000(8) 3_675 .
Zr1 Zr1 O21 C21 0.000(3) 11_556 .
Zr2 Zr1 O21 C21 -49.00(9) 9_676 .
Zr2 Zr1 O21 C21 49.00(9) . .
Zr1 O21 C21 O21 0.000(4) . 11_556
Zr1 O21 C21 C22 180.000(3) . .
O21 C21 C22 C23 0.000(4) 11_556 11_556
O21 C21 C22 C23 180.000(2) . 11_556
O21 C21 C22 C23 180.000(2) 11_556 .
O21 C21 C22 C23 0.000(4) . .
C23 C22 C23 C24 0.000(4) 11_556 .
C21 C22 C23 C24 180.000(3) . .
C22 C23 C24 C25 0.000(4) . .
C23 C24 C25 C24 0.000(3) . 11_556
C23 C24 C25 C26 180.000(3) . .
C24 C25 C26 C28 -90.000(1) . 13_655
C24 C25 C26 C28 90.0 11_556 13_655
C24 C25 C26 C28 90.000(1) . .
C24 C25 C26 C28 -90.000(1) 11_556 .
C24 C25 C26 C27 90.000(1) . 6_656
C24 C25 C26 C27 -90.000(1) 11_556 6_656
C24 C25 C26 C27 -90.000(1) . .
C24 C25 C26 C27 90.000(1) 11_556 .
C28 C26 C27 C28 0.0 . 13_655
C27 C26 C27 C28 0.0 6_656 13_655
C25 C26 C27 C28 180.0 . 13_655
C28 C26 C27 C27 0.0 13_655 5_566
C28 C26 C27 C27 0.0 . 5_566
C27 C26 C27 C27 0.0 6_656 5_566
C25 C26 C27 C27 180.0 . 5_566
C28 C26 C27 C28 0.0 13_655 9_666
C28 C26 C27 C28 0.0 . 9_666
C27 C26 C27 C28 0.0 6_656 9_666
C25 C26 C27 C28 180.0 . 9_666
C28 C26 C27 C29 180.0 13_655 .
C28 C26 C27 C29 180.0 . .
C27 C26 C27 C29 180.0 6_656 .
C25 C26 C27 C29 0.0 . .
C27 C27 C29 C28 0.0 5_566 13_655
C26 C27 C29 C28 180.0 . 13_655
C28 C27 C29 C28 0.0 9_666 13_655
C28 C26 C28 C27 180.0 13_655 6_656
C27 C26 C28 C27 180.0 . 6_656
C25 C26 C28 C27 0.0 . 6_656
C28 C26 C28 C27 0.0 13_655 9_666
C27 C26 C28 C27 180.0 6_656 9_666
C27 C26 C28 C27 0.0 . 9_666
C25 C26 C28 C27 180.0 . 9_666
C28 C26 C28 C28 0.0 13_655 5_566
C27 C26 C28 C28 180.0 6_656 5_566
C27 C26 C28 C28 0.0 . 5_566
C25 C26 C28 C28 180.0 . 5_566
C28 C26 C28 C29 180.0 13_655 13_655
C27 C26 C28 C29 0.0 6_656 13_655
C27 C26 C28 C29 180.0 . 13_655
C25 C26 C28 C29 0.0 . 13_655

loop_
_platon_squeeze_void_nr
_platon_squeeze_void_average_x
_platon_squeeze_void_average_y
_platon_squeeze_void_average_z
_platon_squeeze_void_volume
_platon_squeeze_void_count_electrons
_platon_squeeze_void_content
1 -0.004 -0.004 -0.025 7153 2263 ' '
